data_4038364
loop_
_publ_author_name
'Schoemaker, Robin'
'Schwedtmann, Kai'
'Hennersdorf, Felix'
'Bauz\'a, Antonio'
'Frontera, Antonio'
'Weigand, Jan J.'

_publ_section_title
;
 Toward N,P-Doped \p-Extended PAHs: A One-Pot Synthesis to Diannulated
 1,4,2-Diazaphospholium Triflate Salts.
;
_journal_name_full 'The Journal of organic chemistry'
_journal_paper_doi 10.1021/acs.joc.0c00577
_journal_year 2020
_chemical_formula_moiety 'C F3 O3 S, C20 H22 N6 P'
_chemical_formula_sum 'C21 H22 F3 N6 O3 P S'
_chemical_formula_weight 526.47
_space_group_crystal_system monoclinic
_space_group_IT_number 14
_space_group_name_Hall '-P 2ybc'
_space_group_name_H-M_alt 'P 1 21/c 1'
_atom_sites_solution_hydrogens difmap
_audit_creation_date 2016-05-02
_audit_creation_method
;
Olex2 1.2
(compiled 2015.09.30 svn.r3233 for OlexSys, GUI svn.r5103)
;
_cell_angle_alpha 90
_cell_angle_beta 112.3951(10)
_cell_angle_gamma 90
_cell_formula_units_Z 4
_cell_length_a 13.34132(11)
_cell_length_b 11.57043(8)
_cell_length_c 16.78264(15)
_cell_measurement_reflns_used 9438
_cell_measurement_temperature 100.01(10)
_cell_measurement_theta_max 76.3530
_cell_measurement_theta_min 3.8080
_cell_volume 2395.26(4)
_computing_cell_refinement 'CrysAlisPro 1.171.38.41 (Rigaku OD, 2015)'
_computing_data_collection 'CrysAlisPro 1.171.38.41 (Rigaku OD, 2015)'
_computing_data_reduction 'CrysAlisPro 1.171.38.41 (Rigaku OD, 2015)'
_computing_molecular_graphics 'Olex2 (Dolomanov et al., 2009)'
_computing_publication_material 'Olex2 (Dolomanov et al., 2009)'
_computing_structure_refinement 'ShelXL (Sheldrick, 2015)'
_computing_structure_solution 'ShelXT (Sheldrick, 2015)'
_diffrn_ambient_environment N~2~
_diffrn_ambient_temperature 100.01(10)
_diffrn_detector 'CCD plate'
_diffrn_detector_area_resol_mean 5.2850
_diffrn_detector_type AtlasS2
_diffrn_measured_fraction_theta_full 1.000
_diffrn_measured_fraction_theta_max 0.989
_diffrn_measurement_details
;
List of Runs (angles in degrees, time in seconds):

  # Type    Start    End  Width  t~exp~   \w     \q     \k     \f   Frames
--------------------------------------------------------------------------
  1  \w    -57.00  19.00   0.50    0.50    --  -38.50  38.00  30.00  152
  2  \w    -28.00  34.00   0.50    0.50    --  -38.50  38.00-120.00  124
  3  \w    -36.00   6.00   0.50    0.50    --   42.75   0.00-120.00   84
  4  \w     41.00  72.00   0.50    2.00    --  111.00 -61.00-120.00   62
  5  \w     91.00 139.00   0.50    2.00    --  111.00 -61.00-120.00   96
  6  \w     96.00 178.00   0.50    2.00    --  111.00  45.00 -60.00  164
  7  \w    141.00 170.00   0.50    2.00    --  111.00 125.00 -30.00   58
  8  \w    109.00 177.00   0.50    2.00    --  111.00  61.00 -30.00  136
  9  \w    112.00 171.00   0.50    2.00    --  111.00  30.00  60.00  118
 10  \w    103.00 174.00   0.50    2.00    --  111.00 122.00 147.00  142
 11  \w     60.00 101.00   0.50    2.00    --  111.00 -94.00 150.00   82
 12  \w     91.00 117.00   0.50    2.00    --  111.00-122.00  66.00   52
 13  \w     86.00 112.00   0.50    2.00    --  111.00-125.00  30.00   52
 14  \w     53.00 117.00   0.50    2.00    --  111.00-125.00 150.00  128
 15  \w     28.00  89.00   0.50    0.50    --   42.75-126.00 158.00  122
 16  \w     30.00  59.00   0.50    2.00    --  111.00 -94.00 -30.00   58
 17  \w     42.00  98.00   0.50    2.00    --  111.00 -94.00-120.00  112
;
_diffrn_measurement_device 'four-circle diffractometer'
_diffrn_measurement_device_type 'SuperNova, Dual, Cu at zero, AtlasS2'
_diffrn_measurement_method '\w scans'
_diffrn_orient_matrix_type 'CrysAlisPro convention (1999,Acta A55,543-557)'
_diffrn_orient_matrix_UB_11 -0.0562991000
_diffrn_orient_matrix_UB_12 -0.0394731000
_diffrn_orient_matrix_UB_13 -0.0943750000
_diffrn_orient_matrix_UB_21 -0.0055980000
_diffrn_orient_matrix_UB_22 0.1265616000
_diffrn_orient_matrix_UB_23 -0.0301356000
_diffrn_orient_matrix_UB_31 0.1112137000
_diffrn_orient_matrix_UB_32 -0.0133914000
_diffrn_orient_matrix_UB_33 -0.0068273000
_diffrn_radiation_monochromator mirror
_diffrn_radiation_probe x-ray
_diffrn_radiation_type CuK\a
_diffrn_radiation_wavelength 1.54184
_diffrn_reflns_av_R_equivalents 0.0140
_diffrn_reflns_av_unetI/netI 0.0156
_diffrn_reflns_Laue_measured_fraction_full 1.000
_diffrn_reflns_Laue_measured_fraction_max 0.989
_diffrn_reflns_limit_h_max 16
_diffrn_reflns_limit_h_min -9
_diffrn_reflns_limit_k_max 14
_diffrn_reflns_limit_k_min -14
_diffrn_reflns_limit_l_max 20
_diffrn_reflns_limit_l_min -21
_diffrn_reflns_number 12926
_diffrn_reflns_point_group_measured_fraction_full 1.000
_diffrn_reflns_point_group_measured_fraction_max 0.989
_diffrn_reflns_theta_full 67.684
_diffrn_reflns_theta_max 76.589
_diffrn_reflns_theta_min 3.583
_diffrn_source 'micro-focus sealed X-ray tube'
_diffrn_source_type 'SuperNova (Cu) X-ray Source'
_exptl_absorpt_coefficient_mu 2.371
_exptl_absorpt_correction_T_max 1.00000
_exptl_absorpt_correction_T_min 0.86857
_exptl_absorpt_correction_type multi-scan
_exptl_absorpt_process_details
;
CrysAlisPro 1.171.38.41 (Rigaku Oxford Diffraction, 2015)
Empirical absorption correction using spherical harmonics,
 implemented in SCALE3 ABSPACK scaling algorithm.
;
_exptl_crystal_colour 'clear yellow'
_exptl_crystal_colour_lustre clear
_exptl_crystal_colour_primary yellow
_exptl_crystal_density_diffrn 1.460
_exptl_crystal_description block
_exptl_crystal_F_000 1088
_exptl_crystal_size_max 0.224
_exptl_crystal_size_mid 0.2
_exptl_crystal_size_min 0.076
_refine_diff_density_max 0.241
_refine_diff_density_min -0.411
_refine_diff_density_rms 0.046
_refine_ls_extinction_method none
_refine_ls_goodness_of_fit_ref 1.020
_refine_ls_hydrogen_treatment refall
_refine_ls_matrix_type full
_refine_ls_number_parameters 441
_refine_ls_number_reflns 4986
_refine_ls_number_restraints 102
_refine_ls_restrained_S_all 1.020
_refine_ls_R_factor_all 0.0291
_refine_ls_R_factor_gt 0.0285
_refine_ls_shift/su_max 0.001
_refine_ls_shift/su_mean 0.000
_refine_ls_structure_factor_coef Fsqd
_refine_ls_weighting_details 'w=1/[\s^2^(Fo^2^)+(0.0439P)^2^+0.8637P] where P=(Fo^2^+2Fc^2^)/3'
_refine_ls_weighting_scheme calc
_refine_ls_wR_factor_gt 0.0754
_refine_ls_wR_factor_ref 0.0759
_reflns_Friedel_coverage 0.000
_reflns_number_gt 4836
_reflns_number_total 4986
_reflns_threshold_expression 'I > 2\s(I)'
_cod_data_source_file jo0c00577_si_013.cif
_cod_data_source_block jjw0440
_cod_database_code 4038364
_chemical_oxdiff_formula C21H22F3N6O3PS
_shelx_space_group_comment
;
The symmetry employed for this shelxl refinement is uniquely defined
by the following loop, which should always be used as a source of
symmetry information in preference to the above space-group names.
They are only intended as comments.
;
_reflns_odcompleteness_completeness 100.00
_reflns_odcompleteness_iscentric 1
_reflns_odcompleteness_theta 66.97
_olex2_refinement_description
;
1. Uiso/Uaniso restraints and constraints
F3B \\sim F1B \\sim F2B \\sim C21B \\sim F1A \\sim C21A \\sim F2A \\sim F3A:
within 2A with sigma of 0.01 and sigma for terminal atoms of 0.02
2. Others
 Sof(F3B)=Sof(F1B)=Sof(F2B)=Sof(C21B)=1-FVAR(1)
 Sof(F1A)=Sof(C21A)=Sof(F2A)=Sof(F3A)=FVAR(1)
;
_shelx_shelxl_version_number 2014/7
_olex2_submission_special_instructions 'No special instructions were received'
_oxdiff_exptl_absorpt_empirical_details
;
Empirical correction (ABSPACK) includes:
- Absorption correction using spherical harmonics
- Frame scaling
;
_oxdiff_exptl_absorpt_empirical_full_max 1.153
_oxdiff_exptl_absorpt_empirical_full_min 0.865

loop_
_space_group_symop_operation_xyz
'x, y, z'
'-x, y+1/2, -z+1/2'
'-x, -y, -z'
'x, -y-1/2, z-1/2'

loop_
_atom_site_label
_atom_site_type_symbol
_atom_site_fract_x
_atom_site_fract_y
_atom_site_fract_z
_atom_site_U_iso_or_equiv
_atom_site_adp_type
_atom_site_occupancy
_atom_site_site_symmetry_order
_atom_site_calc_flag
_atom_site_refinement_flags_posn
_atom_site_refinement_flags_adp
_atom_site_refinement_flags_occupancy
_atom_site_disorder_assembly
_atom_site_disorder_group
S1 S 0.79893(2) 0.47471(2) 1.12126(2) 0.02001(8) Uani 1 1 d . . . . .
P1 P 0.41600(2) 0.55901(2) 0.57805(2) 0.01564(8) Uani 1 1 d . . . . .
O3 O 0.82583(8) 0.57687(8) 1.17448(6) 0.0307(2) Uani 1 1 d . . . . .
F3B F 0.9860(16) 0.476(2) 1.1078(18) 0.043(3) Uani 0.294(18) 1 d . U P A 2
O1 O 0.68991(7) 0.47272(9) 1.05679(7) 0.0326(2) Uani 1 1 d . . . . .
O2 O 0.83553(8) 0.36800(8) 1.16655(6) 0.0337(2) Uani 1 1 d . . . . .
N1 N 0.36318(7) 0.34875(8) 0.48273(6) 0.01539(18) Uani 1 1 d . . . . .
N6 N 0.59485(7) 0.62727(8) 0.69896(6) 0.01777(19) Uani 1 1 d . . . . .
N2 N 0.28522(8) 0.52317(8) 0.42659(6) 0.01807(19) Uani 1 1 d . . . . .
N5 N 0.50350(8) 0.56039(8) 0.68619(6) 0.01763(19) Uani 1 1 d . . . . .
N3 N 0.29601(8) 0.55178(9) 0.59458(6) 0.01834(19) Uani 1 1 d . . . . .
N4 N 0.23288(8) 0.45360(9) 0.57875(6) 0.01915(19) Uani 1 1 d . . . . .
F1B F 0.8585(6) 0.5550(17) 1.0006(6) 0.051(3) Uani 0.294(18) 1 d . U P A 2
F2B F 0.8726(8) 0.3701(15) 1.0161(8) 0.065(2) Uani 0.294(18) 1 d . U P A 2
C1 C 0.43091(8) 0.40324(10) 0.55612(7) 0.0156(2) Uani 1 1 d . . . . .
C17 C 0.60370(10) 0.54771(10) 0.82457(7) 0.0203(2) Uani 1 1 d . . . . .
C6 C 0.27062(8) 0.41066(10) 0.42203(7) 0.0163(2) Uani 1 1 d . . . . .
C4 C 0.47385(9) 0.18081(10) 0.51447(8) 0.0208(2) Uani 1 1 d . . . . .
C7 C 0.17921(9) 0.35433(11) 0.36633(7) 0.0206(2) Uani 1 1 d . . . . .
C18 C 0.65445(9) 0.61876(10) 0.78252(7) 0.0187(2) Uani 1 1 d . . . . .
C16 C 0.50810(9) 0.51154(10) 0.76254(7) 0.0193(2) Uani 1 1 d . . . . .
C2 C 0.52253(9) 0.34402(10) 0.60888(7) 0.0183(2) Uani 1 1 d . . . . .
C5 C 0.38347(9) 0.24059(10) 0.46207(7) 0.0184(2) Uani 1 1 d . . . . .
C3 C 0.54464(9) 0.23294(11) 0.58869(7) 0.0205(2) Uani 1 1 d . . . . .
C10 C 0.20710(9) 0.58977(11) 0.37147(8) 0.0220(2) Uani 1 1 d . . . . .
C13 C 0.14895(9) 0.48298(11) 0.59845(8) 0.0233(2) Uani 1 1 d . . . . .
C9 C 0.11396(10) 0.54293(11) 0.31058(8) 0.0236(2) Uani 1 1 d . . . . .
C20 C 0.75896(9) 0.68315(12) 0.82104(8) 0.0235(2) Uani 1 1 d . . . . .
C11 C 0.25110(10) 0.64124(11) 0.62343(8) 0.0244(2) Uani 1 1 d . . . . .
C19 C 0.42187(11) 0.43536(12) 0.76992(8) 0.0264(3) Uani 1 1 d . . . . .
C8 C 0.09941(9) 0.42381(12) 0.30888(8) 0.0236(2) Uani 1 1 d . . . . .
C12 C 0.15754(10) 0.59879(13) 0.62731(9) 0.0291(3) Uani 1 1 d . . . . .
C15 C 0.06147(10) 0.39751(14) 0.58922(9) 0.0304(3) Uani 1 1 d . . . . .
C14 C 0.30475(12) 0.75648(13) 0.64621(10) 0.0340(3) Uani 1 1 d . . . . .
C21B C 0.8725(13) 0.4701(17) 1.0586(12) 0.050(3) Uani 0.294(18) 1 d . U P A 2
H5 H 0.3337(12) 0.2098(13) 0.4104(10) 0.020(3) Uiso 1 1 d . . . . .
H3 H 0.6095(13) 0.1923(14) 0.6260(11) 0.027(4) Uiso 1 1 d . . . . .
H2 H 0.5708(12) 0.3808(14) 0.6611(10) 0.021(4) Uiso 1 1 d . . . . .
H7 H 0.1691(14) 0.2725(16) 0.3665(11) 0.032(4) Uiso 1 1 d . . . . .
H10 H 0.2181(14) 0.6696(16) 0.3770(11) 0.033(4) Uiso 1 1 d . . . . .
H4 H 0.4844(12) 0.1045(14) 0.4970(10) 0.024(4) Uiso 1 1 d . . . . .
H17 H 0.6298(14) 0.5291(15) 0.8847(12) 0.030(4) Uiso 1 1 d . . . . .
H20A H 0.7691(14) 0.7329(16) 0.7792(12) 0.034(4) Uiso 1 1 d . . . . .
H8 H 0.0341(13) 0.3887(14) 0.2692(11) 0.028(4) Uiso 1 1 d . . . . .
H9 H 0.0627(13) 0.5916(15) 0.2731(11) 0.027(4) Uiso 1 1 d . . . . .
H20B H 0.8200(15) 0.6296(17) 0.8408(12) 0.038(5) Uiso 1 1 d . . . . .
H14A H 0.3744(16) 0.7528(17) 0.6949(13) 0.045(5) Uiso 1 1 d . . . . .
H19A H 0.4032(14) 0.3760(16) 0.7278(12) 0.037(4) Uiso 1 1 d . . . . .
H15A H 0.0643(15) 0.3333(17) 0.5537(12) 0.040(5) Uiso 1 1 d . . . . .
H20C H 0.7604(14) 0.7285(16) 0.8680(12) 0.034(4) Uiso 1 1 d . . . . .
H12 H 0.1114(15) 0.6396(17) 0.6481(12) 0.042(5) Uiso 1 1 d . . . . .
H19B H 0.3556(15) 0.4767(16) 0.7616(12) 0.035(5) Uiso 1 1 d . . . . .
H15B H -0.0098(15) 0.4332(16) 0.5631(12) 0.039(5) Uiso 1 1 d . . . . .
H14B H 0.3178(17) 0.7913(19) 0.5977(14) 0.053(6) Uiso 1 1 d . . . . .
H14C H 0.2589(16) 0.8109(18) 0.6606(13) 0.045(5) Uiso 1 1 d . . . . .
H15C H 0.0697(15) 0.3672(17) 0.6452(13) 0.043(5) Uiso 1 1 d . . . . .
H19C H 0.4461(17) 0.3995(19) 0.8286(14) 0.053(6) Uiso 1 1 d . . . . .
F1A F 0.8580(3) 0.6012(5) 1.0175(3) 0.0517(8) Uani 0.706(18) 1 d . U P A 1
C21A C 0.8848(4) 0.4971(5) 1.0573(4) 0.0287(9) Uani 0.706(18) 1 d . U P A 1
F2A F 0.8654(3) 0.4179(6) 0.9980(3) 0.0576(11) Uani 0.706(18) 1 d . U P A 1
F3A F 0.9875(8) 0.5019(9) 1.1069(8) 0.0467(16) Uani 0.706(18) 1 d . U P A 1

loop_
_atom_site_aniso_label
_atom_site_aniso_U_11
_atom_site_aniso_U_22
_atom_site_aniso_U_33
_atom_site_aniso_U_23
_atom_site_aniso_U_13
_atom_site_aniso_U_12
S1 0.01731(14) 0.02045(15) 0.02014(14) 0.00146(10) 0.00475(11) -0.00047(9)
P1 0.01573(14) 0.01774(14) 0.01251(13) 0.00024(9) 0.00432(10) -0.00071(9)
O3 0.0352(5) 0.0213(4) 0.0339(5) -0.0028(4) 0.0113(4) -0.0020(4)
F3B 0.011(4) 0.085(9) 0.031(3) 0.005(5) 0.005(3) 0.011(4)
O1 0.0179(4) 0.0389(5) 0.0342(5) 0.0051(4) 0.0022(4) -0.0025(4)
O2 0.0395(5) 0.0201(4) 0.0316(5) 0.0031(4) 0.0025(4) 0.0007(4)
N1 0.0137(4) 0.0183(4) 0.0139(4) 0.0009(3) 0.0050(3) -0.0001(3)
N6 0.0165(4) 0.0188(4) 0.0169(4) -0.0019(4) 0.0051(4) -0.0008(4)
N2 0.0166(4) 0.0198(5) 0.0170(4) 0.0003(4) 0.0054(4) 0.0015(3)
N5 0.0170(4) 0.0204(5) 0.0143(4) -0.0005(3) 0.0046(3) -0.0024(3)
N3 0.0170(4) 0.0213(5) 0.0167(4) -0.0014(4) 0.0064(4) 0.0011(4)
N4 0.0159(4) 0.0242(5) 0.0171(4) 0.0017(4) 0.0060(4) -0.0004(4)
F1B 0.032(2) 0.092(6) 0.030(3) 0.027(3) 0.0118(19) 0.001(3)
F2B 0.067(3) 0.088(6) 0.042(4) -0.027(4) 0.022(3) 0.008(4)
C1 0.0147(5) 0.0195(5) 0.0137(5) 0.0010(4) 0.0066(4) -0.0012(4)
C17 0.0213(5) 0.0238(5) 0.0140(5) -0.0004(4) 0.0047(4) 0.0035(4)
C6 0.0144(5) 0.0211(5) 0.0136(5) 0.0002(4) 0.0055(4) 0.0020(4)
C4 0.0215(5) 0.0188(5) 0.0224(5) 0.0023(4) 0.0087(4) 0.0022(4)
C7 0.0168(5) 0.0232(6) 0.0195(5) -0.0021(4) 0.0045(4) -0.0003(4)
C18 0.0174(5) 0.0202(5) 0.0165(5) -0.0026(4) 0.0045(4) 0.0029(4)
C16 0.0218(5) 0.0216(5) 0.0143(5) 0.0005(4) 0.0068(4) 0.0014(4)
C2 0.0162(5) 0.0231(5) 0.0154(5) 0.0014(4) 0.0057(4) 0.0000(4)
C5 0.0185(5) 0.0186(5) 0.0177(5) -0.0001(4) 0.0067(4) -0.0003(4)
C3 0.0179(5) 0.0234(6) 0.0198(5) 0.0053(4) 0.0067(4) 0.0030(4)
C10 0.0210(5) 0.0226(6) 0.0219(6) 0.0026(4) 0.0075(5) 0.0045(4)
C13 0.0168(5) 0.0340(7) 0.0186(5) 0.0049(5) 0.0062(4) 0.0055(5)
C9 0.0192(5) 0.0299(6) 0.0193(5) 0.0028(5) 0.0045(4) 0.0080(5)
C20 0.0182(5) 0.0288(6) 0.0199(5) -0.0035(5) 0.0031(4) -0.0006(5)
C11 0.0247(6) 0.0277(6) 0.0189(5) -0.0029(5) 0.0064(4) 0.0066(5)
C19 0.0266(6) 0.0336(7) 0.0182(6) 0.0042(5) 0.0077(5) -0.0056(5)
C8 0.0167(5) 0.0313(6) 0.0191(5) -0.0034(5) 0.0027(4) 0.0015(5)
C12 0.0240(6) 0.0378(7) 0.0271(6) -0.0015(5) 0.0117(5) 0.0103(5)
C15 0.0165(5) 0.0427(8) 0.0326(7) 0.0096(6) 0.0098(5) 0.0030(5)
C14 0.0350(7) 0.0288(7) 0.0350(7) -0.0109(6) 0.0099(6) 0.0041(6)
C21B 0.021(4) 0.080(6) 0.033(4) 0.015(4) -0.008(3) -0.020(4)
F1A 0.0552(11) 0.066(2) 0.0354(13) 0.0206(12) 0.0185(9) -0.0069(12)
C21A 0.0174(14) 0.055(2) 0.0161(12) -0.0039(15) 0.0086(11) -0.0109(14)
F2A 0.0530(13) 0.090(3) 0.0350(14) -0.0275(15) 0.0228(11) -0.0090(16)
F3A 0.0218(16) 0.083(4) 0.0341(14) 0.000(2) 0.0096(12) -0.0084(19)

loop_
_atom_type_symbol
_atom_type_description
_atom_type_scat_dispersion_real
_atom_type_scat_dispersion_imag
_atom_type_scat_source
C C 0.0181 0.0091 'International Tables Vol C Tables 4.2.6.8 and 6.1.1.4'
H H 0.0000 0.0000 'International Tables Vol C Tables 4.2.6.8 and 6.1.1.4'
F F 0.0727 0.0534 'International Tables Vol C Tables 4.2.6.8 and 6.1.1.4'
N N 0.0311 0.0180 'International Tables Vol C Tables 4.2.6.8 and 6.1.1.4'
O O 0.0492 0.0322 'International Tables Vol C Tables 4.2.6.8 and 6.1.1.4'
P P 0.2955 0.4335 'International Tables Vol C Tables 4.2.6.8 and 6.1.1.4'
S S 0.3331 0.5567 'International Tables Vol C Tables 4.2.6.8 and 6.1.1.4'

loop_
_exptl_crystal_face_index_h
_exptl_crystal_face_index_k
_exptl_crystal_face_index_l
_exptl_crystal_face_perp_dist
1 0 0 0.0380
-1 0 0 0.0380
0 0 1 0.0902
0 -5 7 0.0972
3 -2 -10 0.0918
-1 -6 -6 0.0612
0 1 -1 0.0990
-3 5 8 0.1096
-7 5 4 0.0991
1 1 -1 0.0969

loop_
_geom_angle_atom_site_label_1
_geom_angle_atom_site_label_2
_geom_angle_atom_site_label_3
_geom_angle
_geom_angle_site_symmetry_1
_geom_angle_site_symmetry_3
_geom_angle_publ_flag
O3 S1 O1 114.76(6) . . ?
O3 S1 C21B 110.2(7) . . ?
O3 S1 C21A 100.38(17) . . ?
O1 S1 C21B 101.0(6) . . ?
O1 S1 C21A 103.62(19) . . ?
O2 S1 O3 115.04(6) . . ?
O2 S1 O1 115.17(6) . . ?
O2 S1 C21B 98.1(6) . . ?
O2 S1 C21A 105.38(18) . . ?
N5 P1 C1 97.75(5) . . ?
N3 P1 N5 97.31(5) . . ?
N3 P1 C1 99.20(5) . . ?
C1 N1 C6 119.68(9) . . ?
C5 N1 C1 121.82(9) . . ?
C5 N1 C6 118.37(9) . . ?
C18 N6 N5 105.02(9) . . ?
C6 N2 C10 118.01(10) . . ?
N6 N5 P1 111.45(7) . . ?
C16 N5 P1 137.52(8) . . ?
C16 N5 N6 111.02(9) . . ?
N4 N3 P1 122.99(8) . . ?
C11 N3 P1 125.14(9) . . ?
C11 N3 N4 111.87(10) . . ?
C13 N4 N3 104.63(10) . . ?
N1 C1 P1 122.54(8) . . ?
N1 C1 C2 117.70(10) . . ?
C2 C1 P1 119.07(8) . . ?
C18 C17 H17 127.3(10) . . ?
C16 C17 C18 106.44(10) . . ?
C16 C17 H17 126.3(10) . . ?
N2 C6 N1 112.30(9) . . ?
N2 C6 C7 125.34(10) . . ?
C7 C6 N1 122.35(10) . . ?
C5 C4 C3 119.18(11) . . ?
C5 C4 H4 117.5(9) . . ?
C3 C4 H4 123.3(9) . . ?
C6 C7 C8 116.19(11) . . ?
C6 C7 H7 123.6(10) . . ?
C8 C7 H7 120.2(10) . . ?
N6 C18 C17 111.28(10) . . ?
N6 C18 C20 120.37(11) . . ?
C17 C18 C20 128.32(11) . . ?
N5 C16 C19 123.80(10) . . ?
C17 C16 N5 106.24(10) . . ?
C17 C16 C19 129.96(11) . . ?
C1 C2 C3 121.26(10) . . ?
C1 C2 H2 118.8(9) . . ?
C3 C2 H2 119.9(9) . . ?
N1 C5 C4 120.84(10) . . ?
N1 C5 H5 116.6(9) . . ?
C4 C5 H5 122.6(9) . . ?
C4 C3 C2 119.19(10) . . ?
C4 C3 H3 120.2(10) . . ?
C2 C3 H3 120.6(10) . . ?
N2 C10 C9 121.82(12) . . ?
N2 C10 H10 116.6(11) . . ?
C9 C10 H10 121.5(11) . . ?
N4 C13 C12 111.22(11) . . ?
N4 C13 C15 120.35(12) . . ?
C12 C13 C15 128.43(12) . . ?
C10 C9 C8 118.84(11) . . ?
C10 C9 H9 119.2(10) . . ?
C8 C9 H9 121.9(10) . . ?
C18 C20 H20A 110.6(10) . . ?
C18 C20 H20B 110.5(11) . . ?
C18 C20 H20C 111.0(11) . . ?
H20A C20 H20B 107.4(15) . . ?
H20A C20 H20C 108.4(15) . . ?
H20B C20 H20C 108.8(15) . . ?
N3 C11 C14 122.18(11) . . ?
C12 C11 N3 105.98(11) . . ?
C12 C11 C14 131.82(12) . . ?
C16 C19 H19A 111.0(11) . . ?
C16 C19 H19B 112.8(11) . . ?
C16 C19 H19C 110.9(12) . . ?
H19A C19 H19B 106.5(15) . . ?
H19A C19 H19C 109.1(17) . . ?
H19B C19 H19C 106.3(16) . . ?
C7 C8 C9 119.71(11) . . ?
C7 C8 H8 119.3(10) . . ?
C9 C8 H8 121.0(10) . . ?
C13 C12 H12 128.5(12) . . ?
C11 C12 C13 106.29(11) . . ?
C11 C12 H12 125.1(12) . . ?
C13 C15 H15A 111.2(11) . . ?
C13 C15 H15B 110.8(11) . . ?
C13 C15 H15C 110.1(11) . . ?
H15A C15 H15B 108.1(15) . . ?
H15A C15 H15C 107.8(16) . . ?
H15B C15 H15C 108.7(15) . . ?
C11 C14 H14A 112.7(12) . . ?
C11 C14 H14B 111.9(13) . . ?
C11 C14 H14C 110.9(12) . . ?
H14A C14 H14B 107.4(16) . . ?
H14A C14 H14C 108.0(16) . . ?
H14B C14 H14C 105.6(17) . . ?
F3B C21B S1 112.3(16) . . ?
F1B C21B S1 118.3(12) . . ?
F1B C21B F3B 102.0(14) . . ?
F1B C21B F2B 105.6(14) . . ?
F2B C21B S1 118.0(10) . . ?
F2B C21B F3B 97.6(15) . . ?
F1A C21A S1 107.6(4) . . ?
F2A C21A S1 110.8(3) . . ?
F2A C21A F1A 108.0(4) . . ?
F2A C21A F3A 111.8(7) . . ?
F3A C21A S1 111.4(6) . . ?
F3A C21A F1A 107.0(5) . . ?

loop_
_geom_bond_atom_site_label_1
_geom_bond_atom_site_label_2
_geom_bond_distance
_geom_bond_site_symmetry_2
_geom_bond_publ_flag
S1 O3 1.4420(10) . ?
S1 O1 1.4449(9) . ?
S1 O2 1.4345(10) . ?
S1 C21B 1.690(19) . ?
S1 C21A 1.863(5) . ?
P1 N5 1.7442(10) . ?
P1 N3 1.7276(10) . ?
P1 C1 1.8653(12) . ?
F3B C21B 1.42(2) . ?
N1 C1 1.3722(14) . ?
N1 C6 1.4550(13) . ?
N1 C5 1.3532(15) . ?
N6 N5 1.3896(13) . ?
N6 C18 1.3261(15) . ?
N2 C6 1.3142(15) . ?
N2 C10 1.3421(15) . ?
N5 C16 1.3804(14) . ?
N3 N4 1.3783(14) . ?
N3 C11 1.3733(15) . ?
N4 C13 1.3270(15) . ?
F1B C21B 1.345(17) . ?
F2B C21B 1.36(2) . ?
C1 C2 1.3867(15) . ?
C17 C18 1.4129(17) . ?
C17 C16 1.3689(16) . ?
C17 H17 0.959(18) . ?
C6 C7 1.3846(16) . ?
C4 C5 1.3776(16) . ?
C4 C3 1.3824(17) . ?
C4 H4 0.958(16) . ?
C7 C8 1.3883(17) . ?
C7 H7 0.957(18) . ?
C18 C20 1.4933(16) . ?
C16 C19 1.4914(17) . ?
C2 C3 1.3891(17) . ?
C2 H2 0.966(16) . ?
C5 H5 0.938(16) . ?
C3 H3 0.975(17) . ?
C10 C9 1.3837(17) . ?
C10 H10 0.934(18) . ?
C13 C12 1.4146(19) . ?
C13 C15 1.4920(18) . ?
C9 C8 1.3907(19) . ?
C9 H9 0.923(17) . ?
C20 H20A 0.957(19) . ?
C20 H20B 0.975(19) . ?
C20 H20C 0.942(18) . ?
C11 C12 1.3658(19) . ?
C11 C14 1.4926(19) . ?
C19 H19A 0.948(19) . ?
C19 H19B 0.967(19) . ?
C19 H19C 1.00(2) . ?
C8 H8 0.963(16) . ?
C12 H12 0.943(19) . ?
C15 H15A 0.96(2) . ?
C15 H15B 0.974(19) . ?
C15 H15C 0.97(2) . ?
C14 H14A 0.98(2) . ?
C14 H14B 0.98(2) . ?
C14 H14C 0.97(2) . ?
F1A C21A 1.357(6) . ?
C21A F2A 1.305(6) . ?
C21A F3A 1.305(11) . ?

loop_
_exptl_oxdiff_crystal_face_indexfrac_h
_exptl_oxdiff_crystal_face_indexfrac_k
_exptl_oxdiff_crystal_face_indexfrac_l
_exptl_oxdiff_crystal_face_x
_exptl_oxdiff_crystal_face_y
_exptl_oxdiff_crystal_face_z
1.0002 -0.0005 -0.0004 -0.0562 -0.0056 0.1112
-1.0002 0.0005 0.0004 0.0562 0.0056 -0.1112
0.0005 -0.0013 0.9991 -0.0943 -0.0303 -0.0067
0.0028 -5.0057 6.9828 -0.4616 -0.8440 0.0197
2.9948 -1.9873 -9.9971 0.8533 0.0330 0.4279
-1.0047 -5.9878 -6.0077 0.8599 -0.5712 0.0095
-0.0003 1.0006 -0.9969 0.0546 0.1567 -0.0066
-2.9953 4.9879 8.0056 -0.7838 0.4068 -0.4546
-6.9984 4.9951 4.0108 -0.1817 0.5505 -0.8726
0.9999 1.0001 -0.9973 -0.0016 0.1510 0.1046
